data_2205156
loop_
_publ_author_name
'Ramdani, Abdelkrim'
'El Kodadi, Mohamed'
'Fouad, Malek'
'Eddike, Driss'
'Tillard, Monique'
'Claude Belin'

_publ_section_title
;A redetermination of
 [<i>N</i>,<i>N</i>-bis(3,5-dimethyl-1<i>H</i>-pyrazol-1-ylmethyl-\k<i>N</i>^2^)-2-hydroxyethylamine-\k<i>N</i>](3,5-dimethyl-1<i>H</i>-pyrazole-\k<i>N</i>^2^)nitratocopper(II)
 nitrate
;
_journal_issue 2
_journal_name_full 'Acta Crystallographica Section E'
_journal_page_first m346
_journal_page_last m348
_journal_paper_doi 10.1107/S1600536805001170
_journal_volume 61
_journal_year 2005
_chemical_formula_iupac '[Cu (N1 O3) (C5 H8 N2) (C14 H23 N5 O1)] N O3'
_chemical_formula_moiety 'C19 H31 Cu N8 O4 + , N O3-'
_chemical_formula_sum 'C19 H31 Cu N9 O7'
_chemical_formula_weight 561.07
_chemical_melting_point 462
_chemical_name_systematic
;
(3,5-dimethyl-1H-pyrazole-\kN^2^)[N,N-bis(3,5-dimethyl-1H-pyrazol-1-ylmethyl-
\kN^2^)-2-hydroxyethylamine-\kN]nitratocopper(II) nitrate
;
_space_group_IT_number 2
_symmetry_cell_setting triclinic
_symmetry_space_group_name_Hall '-P 1'
_symmetry_space_group_name_H-M 'P -1'
_atom_sites_solution_hydrogens geom
_atom_sites_solution_primary direct
_atom_sites_solution_secondary difmap
_cell_angle_alpha 89.400(10)
_cell_angle_beta 75.910(10)
_cell_angle_gamma 85.680(10)
_cell_formula_units_Z 2
_cell_length_a 8.3510(10)
_cell_length_b 11.2200(10)
_cell_length_c 13.5660(10)
_cell_measurement_reflns_used 17830
_cell_measurement_temperature 173(2)
_cell_measurement_theta_max 26.50
_cell_measurement_theta_min 3.29
_cell_volume 1229.3(2)
_computing_cell_refinement 'CrysalisRED (Oxford Diffraction, 2001)'
_computing_data_collection 'CrysalisCCD (Oxford Diffraction, 2001)'
_computing_data_reduction CrysalisRED
_computing_molecular_graphics 'ORTEP-3 (Farrugia, 1997)'
_computing_publication_material SHELXL97
_computing_structure_refinement 'SHELXL97 (Sheldrick, 1997)'
_computing_structure_solution 'SHELXS97 (Sheldrick, 1997)'
_diffrn_ambient_temperature 173(2)
_diffrn_measured_fraction_theta_full 0.998
_diffrn_measured_fraction_theta_max 0.998
_diffrn_measurement_device_type 'Oxford Diffraction Xcalibur CCD'
_diffrn_measurement_method \w
_diffrn_radiation_monochromator graphite
_diffrn_radiation_source 'fine-focus sealed tube'
_diffrn_radiation_type MoK\a
_diffrn_radiation_wavelength 0.71069
_diffrn_reflns_av_R_equivalents 0.1297
_diffrn_reflns_av_sigmaI/netI 0.0853
_diffrn_reflns_limit_h_max 10
_diffrn_reflns_limit_h_min -10
_diffrn_reflns_limit_k_max 14
_diffrn_reflns_limit_k_min -14
_diffrn_reflns_limit_l_max 17
_diffrn_reflns_limit_l_min -17
_diffrn_reflns_number 17830
_diffrn_reflns_theta_full 26.50
_diffrn_reflns_theta_max 26.56
_diffrn_reflns_theta_min 3.27
_diffrn_standards_decay_% 0
_diffrn_standards_number 0
_exptl_absorpt_coefficient_mu 0.947
_exptl_absorpt_correction_type none
_exptl_crystal_colour blue
_exptl_crystal_density_diffrn 1.516
_exptl_crystal_density_meas ?
_exptl_crystal_density_method .
_exptl_crystal_description parallelepiped
_exptl_crystal_F_000 586
_exptl_crystal_size_max 0.29
_exptl_crystal_size_mid 0.15
_exptl_crystal_size_min 0.10
_refine_diff_density_max 1.250
_refine_diff_density_min -0.738
_refine_ls_extinction_method none
_refine_ls_goodness_of_fit_ref 1.070
_refine_ls_hydrogen_treatment constr
_refine_ls_matrix_type full
_refine_ls_number_parameters 329
_refine_ls_number_reflns 5106
_refine_ls_number_restraints 12
_refine_ls_restrained_S_all 1.078
_refine_ls_R_factor_all 0.0999
_refine_ls_R_factor_gt 0.0873
_refine_ls_shift/su_max 0.000
_refine_ls_shift/su_mean 0.000
_refine_ls_structure_factor_coef Fsqd
_refine_ls_weighting_details 'calc w = 1/[\s^2^(Fo^2^)+(0.0861P)^2^+7.0572P] where P = (Fo^2^+2Fc^2^)/3'
_refine_ls_weighting_scheme calc
_refine_ls_wR_factor_gt 0.2229
_refine_ls_wR_factor_ref 0.2312
_reflns_number_gt 4170
_reflns_number_total 5106
_reflns_threshold_expression I>2\s(I)
_cod_data_source_file su6154.cif
_cod_data_source_block I
_cod_database_code 2205156
_cod_database_fobs_code 2205156

loop_
_symmetry_equiv_pos_as_xyz
'x, y, z'
'-x, -y, -z'

loop_
_atom_site_label
_atom_site_fract_x
_atom_site_fract_y
_atom_site_fract_z
_atom_site_U_iso_or_equiv
_atom_site_adp_type
_atom_site_calc_flag
_atom_site_refinement_flags
_atom_site_occupancy
_atom_site_disorder_assembly
_atom_site_disorder_group
_atom_site_type_symbol
Cu 0.17247(8) 0.26268(6) 0.25884(5) 0.0254(2) Uani d . 1 . . Cu
N4 0.0407(6) 0.3976(4) 0.2155(3) 0.0245(9) Uani d . 1 A . N
N9 -0.1264(6) 0.3975(4) 0.2509(4) 0.0256(10) Uani d . 1 . . N
H9 -0.1751 0.3492 0.2962 0.031 Uiso calc R 1 A . H
N2 0.0689(6) 0.1357(4) 0.1992(4) 0.0280(10) Uani d . 1 A . N
N8 -0.2004(7) 0.1707(5) 0.4205(4) 0.0359(12) Uani d . 1 . . N
N1 0.0867(6) 0.0277(4) 0.2445(4) 0.0289(10) Uani d . 1 . . N
N6 0.2405(6) 0.3466(5) 0.3690(4) 0.0315(11) Uani d . 1 A . N
O6 -0.2946(6) 0.2284(5) 0.3752(4) 0.0490(13) Uani d . 1 A . O
O5 -0.0722(6) 0.2172(5) 0.4279(4) 0.0459(12) Uani d . 1 A . O
O7 -0.2326(8) 0.0711(5) 0.4542(5) 0.0683(17) Uani d . 1 A . O
N7 0.5046(11) -0.2098(6) 0.1195(4) 0.061(2) Uani d D 1 . . N
O4 0.3787(8) -0.1793(7) 0.0881(5) 0.0746(19) Uani d . 1 A . O
O3 0.6370(9) -0.2445(7) 0.0574(5) 0.085(2) Uani d . 1 A . O
O21 0.5328(16) -0.1934(10) 0.2061(7) 0.064(3) Uiso d PD 0.589(14) A 1 O
C61 0.1844(8) 0.0145(5) 0.3199(5) 0.0343(13) Uani d P 0.589(14) A 1 C
H61A 0.2525 -0.0604 0.3088 0.041 Uiso calc PR 0.589(14) A 1 H
H61B 0.1115 0.0133 0.3875 0.041 Uiso calc PR 0.589(14) A 1 H
N31 0.2903(6) 0.1150(4) 0.3117(4) 0.0373(13) Uani d PD 0.589(14) A 1 N
C71 0.4650(9) 0.1061(8) 0.2569(6) 0.022(2) Uiso d PD 0.589(14) A 1 C
H71A 0.5176 0.0288 0.2680 0.026 Uiso calc PR 0.589(14) A 1 H
H71B 0.5231 0.1679 0.2798 0.026 Uiso calc PR 0.589(14) A 1 H
C81 0.4680(12) 0.1222(7) 0.1439(6) 0.027(2) Uiso d PD 0.589(14) A 1 C
H81A 0.5793 0.1056 0.1021 0.033 Uiso calc PR 0.589(14) A 1 H
H81B 0.3956 0.0687 0.1236 0.033 Uiso calc PR 0.589(14) A 1 H
O11 0.4094(5) 0.2481(4) 0.1333(3) 0.0380(10) Uani d PD 0.589(14) A 1 O
H11O 0.4059 0.2606 0.0741 0.057 Uiso calc R 1 A 1 H
N51 0.3084(6) 0.2693(5) 0.4280(4) 0.0379(13) Uani d PD 0.589(14) A 1 N
C91 0.2874(14) 0.1453(7) 0.4229(6) 0.027(2) Uiso d PD 0.589(14) A 1 C
H91A 0.1827 0.1267 0.4676 0.032 Uiso calc PR 0.589(14) A 1 H
H91B 0.3759 0.0989 0.4439 0.032 Uiso calc PR 0.589(14) A 1 H
O22 0.4557(15) -0.2208(10) 0.2144(6) 0.035(3) Uiso d PD 0.411(14) A 2 O
C62 0.1844(8) 0.0145(5) 0.3199(5) 0.0343(13) Uani d P 0.411(14) A 2 C
H62A 0.2525 -0.0604 0.3088 0.041 Uiso calc PR 0.411(14) A 2 H
H62B 0.1115 0.0133 0.3875 0.041 Uiso calc PR 0.411(14) A 2 H
N32 0.2903(6) 0.1150(4) 0.3117(4) 0.0373(13) Uani d PD 0.411(14) A 2 N
C72 0.425(2) 0.0736(14) 0.2169(11) 0.055(5) Uiso d PD 0.411(14) A 2 C
H72A 0.4974 0.0126 0.2382 0.066 Uiso calc PR 0.411(14) A 2 H
H72B 0.3702 0.0351 0.1716 0.066 Uiso calc PR 0.411(14) A 2 H
C82 0.5338(15) 0.1648(12) 0.1542(13) 0.041(4) Uiso d PD 0.411(14) A 2 C
H82A 0.6008 0.2010 0.1932 0.049 Uiso calc PR 0.411(14) A 2 H
H82B 0.6048 0.1294 0.0925 0.049 Uiso calc PR 0.411(14) A 2 H
N52 0.3084(6) 0.2693(5) 0.4280(4) 0.0379(13) Uani d PD 0.411(14) A 2 N
O12 0.4094(5) 0.2481(4) 0.1333(3) 0.0380(10) Uani d PD 0.411(14) A 2 O
C92 0.361(3) 0.1444(12) 0.3971(16) 0.068(6) Uiso d PD 0.411(14) A 2 C
H92A 0.3225 0.0917 0.4537 0.082 Uiso calc PR 0.411(14) A 2 H
H92B 0.4808 0.1337 0.3765 0.082 Uiso calc PR 0.411(14) A 2 H
C1 0.0025(11) -0.1794(6) 0.2504(6) 0.054(2) Uani d . 1 . . C
H1A 0.1125 -0.2176 0.2308 0.082 Uiso calc R 1 A . H
H1B -0.0707 -0.2229 0.2221 0.082 Uiso calc R 1 . . H
H1C -0.0348 -0.1782 0.3232 0.082 Uiso calc R 1 . . H
C2 0.0034(8) -0.0559(5) 0.2122(5) 0.0355(14) Uani d . 1 A . C
C3 -0.0716(8) 0.0012(6) 0.1420(5) 0.0368(14) Uani d . 1 . . C
H3 -0.1393 -0.0326 0.1065 0.044 Uiso calc R 1 A . H
C4 -0.0264(7) 0.1187(5) 0.1347(5) 0.0302(12) Uani d . 1 A . C
C5 -0.0652(10) 0.2130(6) 0.0642(6) 0.0458(17) Uani d . 1 . . C
H5A -0.1626 0.2613 0.0978 0.069 Uiso calc R 1 A . H
H5B -0.0844 0.1761 0.0050 0.069 Uiso calc R 1 . . H
H5C 0.0262 0.2622 0.0443 0.069 Uiso calc R 1 . . H
C10 0.4171(11) 0.2626(12) 0.5833(6) 0.082(3) Uani d . 1 A . C
H10A 0.3934 0.1801 0.5852 0.122 Uiso calc R 1 . . H
H10B 0.3703 0.2987 0.6488 0.122 Uiso calc R 1 . . H
H10C 0.5348 0.2681 0.5657 0.122 Uiso calc R 1 . . H
C11 0.3435(10) 0.3263(9) 0.5055(5) 0.057(2) Uani d . 1 . . C
C12 0.2963(10) 0.4471(9) 0.4959(6) 0.058(2) Uani d . 1 A . C
H12 0.3060 0.5096 0.5381 0.069 Uiso calc R 1 . . H
C13 0.2322(8) 0.4552(7) 0.4108(5) 0.0378(14) Uani d . 1 . . C
C14 0.1644(9) 0.5663(6) 0.3706(6) 0.0459(17) Uani d . 1 A . C
H14A 0.2351 0.5845 0.3060 0.069 Uiso calc R 1 . . H
H14B 0.1587 0.6310 0.4173 0.069 Uiso calc R 1 . . H
H14C 0.0554 0.5552 0.3626 0.069 Uiso calc R 1 . . H
C15 0.2379(8) 0.5137(6) 0.0920(5) 0.0360(14) Uani d . 1 A . C
H15A 0.3174 0.4764 0.1254 0.054 Uiso calc R 1 . . H
H15B 0.2445 0.5987 0.0918 0.054 Uiso calc R 1 . . H
H15C 0.2609 0.4846 0.0233 0.054 Uiso calc R 1 . . H
C16 0.0683(7) 0.4846(5) 0.1473(4) 0.0260(11) Uani d . 1 . . C
C17 -0.0861(7) 0.5412(5) 0.1397(4) 0.0304(12) Uani d . 1 A . C
H17 -0.1027 0.6051 0.0982 0.037 Uiso calc R 1 . . H
C18 -0.2058(7) 0.4829(5) 0.2060(4) 0.0280(12) Uani d . 1 A . C
C19 -0.3901(8) 0.4933(6) 0.2270(6) 0.0412(15) Uani d . 1 . . C
H19A -0.4252 0.4379 0.1845 0.062 Uiso calc R 1 A . H
H19B -0.4276 0.5732 0.2130 0.062 Uiso calc R 1 . . H
H19C -0.4361 0.4753 0.2971 0.062 Uiso calc R 1 . . H

loop_
_atom_site_aniso_label
_atom_site_aniso_U_11
_atom_site_aniso_U_22
_atom_site_aniso_U_33
_atom_site_aniso_U_12
_atom_site_aniso_U_13
_atom_site_aniso_U_23
Cu 0.0288(4) 0.0201(3) 0.0315(4) 0.0014(2) -0.0165(3) 0.0044(2)
N4 0.027(2) 0.024(2) 0.025(2) 0.0003(18) -0.0119(19) 0.0027(18)
N9 0.026(2) 0.020(2) 0.031(2) 0.0017(18) -0.0081(19) 0.0074(18)
N2 0.032(2) 0.017(2) 0.037(3) 0.0035(18) -0.015(2) 0.0013(18)
N8 0.036(3) 0.040(3) 0.033(3) -0.004(2) -0.012(2) 0.013(2)
N1 0.036(3) 0.021(2) 0.032(2) -0.0013(19) -0.012(2) 0.0024(19)
N6 0.030(3) 0.039(3) 0.029(2) -0.010(2) -0.014(2) 0.010(2)
O6 0.037(2) 0.055(3) 0.062(3) -0.008(2) -0.024(2) 0.031(3)
O5 0.033(2) 0.062(3) 0.047(3) 0.002(2) -0.018(2) -0.007(2)
O7 0.083(4) 0.041(3) 0.081(4) -0.009(3) -0.021(3) 0.031(3)
N7 0.106(6) 0.041(3) 0.029(3) 0.029(4) -0.014(3) -0.004(2)
O4 0.070(4) 0.091(5) 0.054(4) 0.009(4) -0.002(3) 0.008(3)
O3 0.084(5) 0.118(6) 0.050(4) 0.042(4) -0.025(3) -0.005(4)
C61 0.037(3) 0.025(3) 0.044(3) 0.001(2) -0.017(3) 0.007(2)
N31 0.029(3) 0.028(3) 0.061(3) -0.002(2) -0.025(2) 0.021(2)
O11 0.034(2) 0.045(3) 0.034(2) 0.012(2) -0.0102(19) -0.0029(19)
N51 0.026(3) 0.060(4) 0.031(3) -0.002(2) -0.015(2) 0.016(2)
C62 0.037(3) 0.025(3) 0.044(3) 0.001(2) -0.017(3) 0.007(2)
N32 0.029(3) 0.028(3) 0.061(3) -0.002(2) -0.025(2) 0.021(2)
N52 0.026(3) 0.060(4) 0.031(3) -0.002(2) -0.015(2) 0.016(2)
O12 0.034(2) 0.045(3) 0.034(2) 0.012(2) -0.0102(19) -0.0029(19)
C1 0.072(5) 0.029(3) 0.061(5) -0.011(3) -0.009(4) -0.001(3)
C2 0.033(3) 0.025(3) 0.046(4) -0.003(2) -0.003(3) -0.012(3)
C3 0.032(3) 0.036(3) 0.044(3) -0.001(3) -0.010(3) -0.013(3)
C4 0.028(3) 0.029(3) 0.036(3) 0.005(2) -0.014(2) -0.009(2)
C5 0.067(5) 0.032(3) 0.049(4) 0.010(3) -0.038(4) -0.007(3)
C10 0.056(5) 0.157(11) 0.035(4) 0.020(6) -0.026(4) 0.006(5)
C11 0.045(4) 0.102(7) 0.026(3) 0.010(4) -0.017(3) 0.000(4)
C12 0.048(4) 0.088(6) 0.040(4) 0.016(4) -0.022(3) -0.026(4)
C13 0.028(3) 0.055(4) 0.030(3) 0.002(3) -0.007(2) -0.010(3)
C14 0.045(4) 0.042(4) 0.053(4) 0.007(3) -0.017(3) -0.023(3)
C15 0.032(3) 0.037(3) 0.041(3) -0.001(3) -0.015(3) 0.010(3)
C16 0.031(3) 0.024(3) 0.026(3) 0.000(2) -0.013(2) 0.003(2)
C17 0.034(3) 0.028(3) 0.031(3) 0.005(2) -0.014(2) 0.005(2)
C18 0.032(3) 0.023(3) 0.030(3) 0.007(2) -0.012(2) 0.000(2)
C19 0.027(3) 0.042(4) 0.054(4) 0.002(3) -0.010(3) 0.005(3)

loop_
_atom_type_symbol
_atom_type_description
_atom_type_scat_dispersion_real
_atom_type_scat_dispersion_imag
_atom_type_scat_source
C C 0.0033 0.0016 'International Tables Vol C Tables 4.2.6.8 and 6.1.1.4'
H H 0.0000 0.0000 'International Tables Vol C Tables 4.2.6.8 and 6.1.1.4'
N N 0.0061 0.0033 'International Tables Vol C Tables 4.2.6.8 and 6.1.1.4'
O O 0.0106 0.0060 'International Tables Vol C Tables 4.2.6.8 and 6.1.1.4'
Cu Cu 0.3201 1.2651 'International Tables Vol C Tables 4.2.6.8 and 6.1.1.4'

loop_
_geom_angle_atom_site_label_1
_geom_angle_atom_site_label_2
_geom_angle_atom_site_label_3
_geom_angle
_geom_angle_publ_flag
N4 Cu N6 98.1(2) y
N4 Cu N2 95.46(18) y
N6 Cu N2 155.7(2) y
N4 Cu N31 174.67(19) y
N6 Cu N31 82.9(2) y
N2 Cu N31 81.79(19) y
N4 Cu O5 93.66(17) y
N6 Cu O5 77.25(17) y
N2 Cu O5 81.82(18) y
N31 Cu O5 81.46(18) y
N4 Cu O11 103.30(17) y
N6 Cu O11 102.54(19) y
N2 Cu O11 93.82(19) y
N31 Cu O11 81.48(18) y
C16 N4 N9 106.8(4) ?
C16 N4 Cu 136.6(4) ?
N9 N4 Cu 115.9(3) ?
C18 N9 N4 111.2(4) ?
C18 N9 H9 124.4 ?
N4 N9 H9 124.4 ?
C4 N2 N1 105.6(5) ?
C4 N2 Cu 142.4(4) ?
N1 N2 Cu 111.7(3) ?
O7 N8 O6 120.4(6) ?
O7 N8 O5 121.8(6) ?
O6 N8 O5 117.7(5) ?
C2 N1 N2 112.3(5) ?
C2 N1 C61 127.7(5) ?
N2 N1 C61 120.0(5) ?
C13 N6 N51 106.5(5) ?
C13 N6 Cu 141.3(4) ?
N51 N6 Cu 112.0(4) ?
N8 O5 Cu 121.2(4) ?
O4 N7 O3 119.8(6) ?
O4 N7 O22 106.3(9) ?
O3 N7 O22 132.1(8) ?
O4 N7 O21 129.6(8) ?
O3 N7 O21 109.4(9) ?
N1 C61 N31 109.4(5) ?
N1 C61 H61A 109.8 ?
N31 C61 H61A 109.8 ?
N1 C61 H61B 109.8 ?
N31 C61 H61B 109.8 ?
H61A C61 H61B 108.2 ?
C71 N31 C61 122.9(6) ?
C71 N31 C91 105.9(6) ?
C61 N31 C91 104.2(5) ?
C71 N31 Cu 108.6(4) ?
C61 N31 Cu 108.5(3) ?
C91 N31 Cu 105.5(4) ?
N31 C71 C81 106.3(6) ?
N31 C71 H71A 110.5 ?
C81 C71 H71A 110.5 ?
N31 C71 H71B 110.5 ?
C81 C71 H71B 110.5 ?
H71A C71 H71B 108.7 ?
O11 C81 C71 105.8(6) ?
O11 C81 H81A 110.6 ?
C71 C81 H81A 110.6 ?
O11 C81 H81B 110.6 ?
C71 C81 H81B 110.6 ?
H81A C81 H81B 108.7 ?
C11 N51 N6 111.3(6) ?
C11 N51 C91 126.0(6) ?
N6 N51 C91 119.4(5) ?
N51 C91 N31 107.6(6) ?
N51 C91 H91A 110.2 ?
N31 C91 H91A 110.2 ?
N51 C91 H91B 110.2 ?
N31 C91 H91B 110.2 ?
H91A C91 H91B 108.5 ?
C82 C72 H72A 107.4 ?
C82 C72 H72B 107.4 ?
H72A C72 H72B 106.9 ?
C72 C82 H82A 111.8 ?
C72 C82 H82B 111.8 ?
H82A C82 H82B 109.5 ?
H92A C92 H92B 108.3 ?
C2 C1 H1A 109.5 ?
C2 C1 H1B 109.5 ?
H1A C1 H1B 109.5 ?
C2 C1 H1C 109.5 ?
H1A C1 H1C 109.5 ?
H1B C1 H1C 109.5 ?
N1 C2 C3 105.4(5) ?
N1 C2 C1 122.5(6) ?
C3 C2 C1 132.1(6) ?
C2 C3 C4 107.2(5) ?
C2 C3 H3 126.4 ?
C4 C3 H3 126.4 ?
N2 C4 C3 109.4(5) ?
N2 C4 C5 122.8(5) ?
C3 C4 C5 127.7(5) ?
C4 C5 H5A 109.5 ?
C4 C5 H5B 109.5 ?
H5A C5 H5B 109.5 ?
C4 C5 H5C 109.5 ?
H5A C5 H5C 109.5 ?
H5B C5 H5C 109.5 ?
C11 C10 H10A 109.5 ?
C11 C10 H10B 109.5 ?
H10A C10 H10B 109.5 ?
C11 C10 H10C 109.5 ?
H10A C10 H10C 109.5 ?
H10B C10 H10C 109.5 ?
N51 C11 C12 106.4(6) ?
N51 C11 C10 122.6(9) ?
C12 C11 C10 131.0(8) ?
C13 C12 C11 106.2(7) ?
C13 C12 H12 126.9 ?
C11 C12 H12 126.9 ?
N6 C13 C12 109.7(7) ?
N6 C13 C14 124.4(5) ?
C12 C13 C14 125.9(7) ?
C13 C14 H14A 109.5 ?
C13 C14 H14B 109.5 ?
H14A C14 H14B 109.5 ?
C13 C14 H14C 109.5 ?
H14A C14 H14C 109.5 ?
H14B C14 H14C 109.5 ?
C16 C15 H15A 109.5 ?
C16 C15 H15B 109.5 ?
H15A C15 H15B 109.5 ?
C16 C15 H15C 109.5 ?
H15A C15 H15C 109.5 ?
H15B C15 H15C 109.5 ?
N4 C16 C17 108.9(5) ?
N4 C16 C15 122.8(5) ?
C17 C16 C15 128.3(5) ?
C18 C17 C16 106.3(5) ?
C18 C17 H17 126.9 ?
C16 C17 H17 126.9 ?
N9 C18 C17 106.8(5) ?
N9 C18 C19 120.6(5) ?
C17 C18 C19 132.4(5) ?
C18 C19 H19A 109.5 ?
C18 C19 H19B 109.5 ?
H19A C19 H19B 109.5 ?
C18 C19 H19C 109.5 ?
H19A C19 H19C 109.5 ?
H19B C19 H19C 109.5 ?

loop_
_geom_bond_atom_site_label_1
_geom_bond_atom_site_label_2
_geom_bond_distance
_geom_bond_publ_flag
Cu N4 1.973(4) y
Cu N6 1.991(5) y
Cu N2 1.995(5) y
Cu N31 2.074(5) y
Cu O5 2.747(5) y
Cu O11 2.273(5) y
N4 C16 1.332(7) ?
N4 N9 1.361(6) ?
N9 C18 1.349(7) ?
N9 H9 0.8600 ?
N2 C4 1.342(7) ?
N2 N1 1.367(6) ?
N8 O7 1.227(7) ?
N8 O6 1.251(7) ?
N8 O5 1.252(7) ?
N1 C2 1.345(8) ?
N1 C61 1.456(8) ?
N6 C13 1.339(8) ?
N6 N51 1.359(7) ?
N7 O4 1.250(9) ?
N7 O3 1.254(9) ?
N7 O22 1.260(8) ?
N7 O21 1.272(8) ?
C61 N31 1.472(8) ?
C61 H61A 0.9700 ?
C61 H61B 0.9700 ?
N31 C71 1.463(7) ?
N31 C91 1.543(8) ?
C71 C81 1.535(8) ?
C71 H71A 0.9700 ?
C71 H71B 0.9700 ?
C81 O11 1.478(7) ?
C81 H81A 0.9700 ?
C81 H81B 0.9700 ?
O11 H11O 0.8200 ?
N51 C11 1.339(9) ?
N51 C91 1.421(8) ?
C91 H91A 0.9700 ?
C91 H91B 0.9700 ?
C72 C82 1.531(10) ?
C72 H72A 0.9700 ?
C72 H72B 0.9700 ?
C82 H82A 0.9700 ?
C82 H82B 0.9700 ?
C92 H92A 0.9700 ?
C92 H92B 0.9700 ?
C1 C2 1.475(9) ?
C1 H1A 0.9600 ?
C1 H1B 0.9600 ?
C1 H1C 0.9600 ?
C2 C3 1.387(10) ?
C3 C4 1.395(9) ?
C3 H3 0.9300 ?
C4 C5 1.489(9) ?
C5 H5A 0.9600 ?
C5 H5B 0.9600 ?
C5 H5C 0.9600 ?
C10 C11 1.494(10) ?
C10 H10A 0.9600 ?
C10 H10B 0.9600 ?
C10 H10C 0.9600 ?
C11 C12 1.397(13) ?
C12 C13 1.385(9) ?
C12 H12 0.9300 ?
C13 C14 1.483(10) ?
C14 H14A 0.9600 ?
C14 H14B 0.9600 ?
C14 H14C 0.9600 ?
C15 C16 1.490(8) ?
C15 H15A 0.9600 ?
C15 H15B 0.9600 ?
C15 H15C 0.9600 ?
C16 C17 1.420(8) ?
C17 C18 1.373(9) ?
C17 H17 0.9300 ?
C18 C19 1.490(8) ?
C19 H19A 0.9600 ?
C19 H19B 0.9600 ?
C19 H19C 0.9600 ?

loop_
_geom_hbond_atom_site_label_D
_geom_hbond_atom_site_label_H
_geom_hbond_atom_site_label_A
_geom_hbond_site_symmetry_A
_geom_hbond_distance_DH
_geom_hbond_distance_HA
_geom_hbond_distance_DA
_geom_hbond_angle_DHA
N9 H9 O6 . 0.86 1.91 2.756(7) 169
O11 H11O O3 2_655 0.82 1.92 2.708(8) 162
